data_7124430
loop_
_publ_author_name
'Yang, Fei'
'Liu, Caiping'
'Yin, Di'
'Xu, Yanqing'
'Wu, Mingyan'
'Wei, Wei'

_publ_section_title
;
 Atropisomer-based Construction of Macrocyclic Hosts that Selectively
 Recognize Tryptophan from Standard Amino Acids
;
_journal_name_full 'Chemical Communications'
_journal_paper_doi 10.1039/C9CC07646H
_journal_year 2019
_chemical_formula_sum 'C24 H20 Br N O3'
_chemical_formula_weight 450.32
_space_group_crystal_system triclinic
_space_group_IT_number 2
_space_group_name_Hall '-P 1'
_space_group_name_H-M_alt 'P -1'
_atom_sites_solution_hydrogens geom
_atom_sites_solution_primary direct
_audit_creation_method SHELXL-2014/7
_audit_update_record
;
2019-10-29 deposited with the CCDC.	2019-11-04 downloaded from the CCDC.
;
_cell_angle_alpha 87.686(4)
_cell_angle_beta 83.388(4)
_cell_angle_gamma 74.340(4)
_cell_formula_units_Z 2
_cell_length_a 6.1986(3)
_cell_length_b 9.7279(4)
_cell_length_c 17.3084(9)
_cell_measurement_reflns_used 9994
_cell_measurement_temperature 173(2)
_cell_measurement_theta_max 24.71
_cell_measurement_theta_min 2.36
_cell_volume 998.21(8)
_computing_cell_refinement 'CrystalClear (Rigaku Corp., 2000)'
_computing_data_collection 'CrystalClear (Rigaku Corp., 2000)'
_computing_data_reduction 'CrystalClear (Rigaku Corp., 2000)'
_computing_molecular_graphics ORTEP-3
_computing_publication_material 'SHELXL-97 (Sheldrick, 1997)'
_computing_structure_refinement 'SHELXL-2014/7 (Sheldrick, 2014)'
_computing_structure_solution 'SHELXL-97 (Sheldrick, 1990)'
_diffrn_ambient_temperature 173(2)
_diffrn_measured_fraction_theta_full 0.996
_diffrn_measured_fraction_theta_max 0.971
_diffrn_measurement_device_type 'hybrid pixel array detector'
_diffrn_measurement_method 'phi and omega scans'
_diffrn_radiation_type CuK\a
_diffrn_radiation_wavelength 1.54184
_diffrn_reflns_av_R_equivalents 0.0539
_diffrn_reflns_av_unetI/netI 0.0460
_diffrn_reflns_Laue_measured_fraction_full 0.996
_diffrn_reflns_Laue_measured_fraction_max 0.971
_diffrn_reflns_limit_h_max 6
_diffrn_reflns_limit_h_min -7
_diffrn_reflns_limit_k_max 11
_diffrn_reflns_limit_k_min -12
_diffrn_reflns_limit_l_max 21
_diffrn_reflns_limit_l_min -21
_diffrn_reflns_number 11416
_diffrn_reflns_point_group_measured_fraction_full 0.996
_diffrn_reflns_point_group_measured_fraction_max 0.971
_diffrn_reflns_theta_full 67.684
_diffrn_reflns_theta_max 73.747
_diffrn_reflns_theta_min 4.721
_diffrn_source 'fine-focus sealed tube'
_exptl_absorpt_coefficient_mu 3.017
_exptl_absorpt_correction_T_max 0.934
_exptl_absorpt_correction_T_min 0.889
_exptl_absorpt_correction_type multi-scan
_exptl_absorpt_process_details '(<i>SADABS</i>; Bruker, 2007)'
_exptl_crystal_colour colourless
_exptl_crystal_density_diffrn 1.498
_exptl_crystal_density_method 'not measured'
_exptl_crystal_description block
_exptl_crystal_F_000 460
_exptl_crystal_size_max 0.41
_exptl_crystal_size_mid 0.32
_exptl_crystal_size_min 0.3
_refine_diff_density_max 0.483
_refine_diff_density_min -0.783
_refine_diff_density_rms 0.081
_refine_ls_extinction_method none
_refine_ls_goodness_of_fit_ref 1.080
_refine_ls_hydrogen_treatment constr
_refine_ls_matrix_type full
_refine_ls_number_parameters 265
_refine_ls_number_reflns 3917
_refine_ls_number_restraints 0
_refine_ls_restrained_S_all 1.080
_refine_ls_R_factor_all 0.0462
_refine_ls_R_factor_gt 0.0423
_refine_ls_shift/su_max 0.001
_refine_ls_shift/su_mean 0.000
_refine_ls_structure_factor_coef Fsqd
_refine_ls_weighting_details 'w=1/[\s^2^(Fo^2^)+(0.0631P)^2^+0.7047P] where P=(Fo^2^+2Fc^2^)/3'
_refine_ls_weighting_scheme calc
_refine_ls_wR_factor_gt 0.1167
_refine_ls_wR_factor_ref 0.1193
_reflns_Friedel_coverage 0.000
_reflns_number_gt 3521
_reflns_number_total 3917
_reflns_threshold_expression 'I > 2\s(I)'
_cod_data_source_file c9cc07646h2.cif
_cod_data_source_block anti-A
_cod_database_code 7124430
_shelx_shelxl_version_number 2014/7
_shelx_space_group_comment
;
The symmetry employed for this shelxl refinement is uniquely defined
by the following loop, which should always be used as a source of
symmetry information in preference to the above space-group names.
They are only intended as comments.
;

loop_
_space_group_symop_operation_xyz
'x, y, z'
'-x, -y, -z'

loop_
_atom_site_label
_atom_site_type_symbol
_atom_site_fract_x
_atom_site_fract_y
_atom_site_fract_z
_atom_site_U_iso_or_equiv
_atom_site_adp_type
_atom_site_occupancy
_atom_site_site_symmetry_order
_atom_site_calc_flag
_atom_site_refinement_flags_posn
_atom_site_refinement_flags_adp
Br1 Br 0.78454(6) 1.06531(3) 0.07472(2) 0.03800(13) Uani 1 1 d . .
O1 O 0.0175(3) 0.6017(2) 0.34011(10) 0.0293(4) Uani 1 1 d . .
N1 N 0.3652(3) 0.4473(2) 0.31270(11) 0.0195(4) Uani 1 1 d . .
C1 C 0.6854(5) 1.0073(3) 0.17969(16) 0.0298(6) Uani 1 1 d . .
H1A H 0.8127 0.9872 0.2119 0.036 Uiso 1 1 calc R U
H1B H 0.5633 1.0862 0.2042 0.036 Uiso 1 1 calc R U
O2 O 0.6988(3) 0.27745(19) 0.28975(10) 0.0243(4) Uani 1 1 d . .
C2 C 0.6025(4) 0.8778(3) 0.17706(14) 0.0242(5) Uani 1 1 d . .
O3 O 0.3395(4) 0.1177(2) 0.39382(13) 0.0399(5) Uani 1 1 d . .
C3 C 0.4044(5) 0.8829(3) 0.14366(15) 0.0263(5) Uani 1 1 d . .
H3 H 0.3237 0.9695 0.1212 0.032 Uiso 1 1 calc R U
C4 C 0.3266(4) 0.7631(3) 0.14334(14) 0.0233(5) Uani 1 1 d . .
H4 H 0.1926 0.7684 0.1204 0.028 Uiso 1 1 calc R U
C5 C 0.4412(4) 0.6332(3) 0.17627(13) 0.0210(5) Uani 1 1 d . .
C6 C 0.6409(4) 0.6281(3) 0.20837(14) 0.0230(5) Uani 1 1 d . .
H6 H 0.7234 0.5414 0.2302 0.028 Uiso 1 1 calc R U
C7 C 0.7187(4) 0.7493(3) 0.20836(14) 0.0234(5) Uani 1 1 d . .
H7 H 0.8544 0.7441 0.2303 0.028 Uiso 1 1 calc R U
C8 C 0.3525(4) 0.5068(3) 0.17212(14) 0.0212(5) Uani 1 1 d . .
C9 C 0.3005(4) 0.4714(3) 0.09995(14) 0.0240(5) Uani 1 1 d . .
H9 H 0.3335 0.5250 0.0552 0.029 Uiso 1 1 calc R U
C10 C 0.2025(4) 0.3609(3) 0.09136(14) 0.0240(5) Uani 1 1 d . .
C11 C 0.1617(5) 0.3202(3) 0.01235(15) 0.0308(6) Uani 1 1 d . .
H11A H 0.1891 0.3919 -0.0262 0.046 Uiso 1 1 calc R U
H11B H 0.0054 0.3155 0.0137 0.046 Uiso 1 1 calc R U
H11C H 0.2640 0.2268 -0.0019 0.046 Uiso 1 1 calc R U
C12 C 0.1477(4) 0.2861(3) 0.15747(15) 0.0238(5) Uani 1 1 d . .
H12 H 0.0724 0.2140 0.1535 0.029 Uiso 1 1 calc R U
C13 C 0.2023(4) 0.3163(3) 0.22919(15) 0.0240(5) Uani 1 1 d . .
H13 H 0.1668 0.2635 0.2740 0.029 Uiso 1 1 calc R U
C14 C 0.3085(4) 0.4229(3) 0.23594(13) 0.0200(5) Uani 1 1 d . .
C15 C 0.1997(4) 0.5406(3) 0.36171(14) 0.0219(5) Uani 1 1 d . .
C16 C 0.5727(4) 0.3642(3) 0.33418(13) 0.0207(5) Uani 1 1 d . .
C17 C 0.6305(4) 0.3910(3) 0.41243(13) 0.0201(5) Uani 1 1 d . .
C18 C 0.8386(4) 0.3219(3) 0.43483(14) 0.0230(5) Uani 1 1 d . .
H18 H 0.9448 0.2572 0.4003 0.028 Uiso 1 1 calc R U
C19 C 0.8956(4) 0.3464(3) 0.50876(14) 0.0236(5) Uani 1 1 d . .
H19 H 1.0404 0.2993 0.5235 0.028 Uiso 1 1 calc R U
C20 C 0.7417(4) 0.4384(3) 0.55942(14) 0.0205(5) Uani 1 1 d . .
C21 C 0.5280(4) 0.5115(3) 0.53739(13) 0.0194(5) Uani 1 1 d . .
C22 C 0.1776(6) -0.0564(4) 0.34817(19) 0.0406(7) Uani 1 1 d . .
H22A H 0.0696 0.0274 0.3288 0.061 Uiso 1 1 calc R U
H22B H 0.0982 -0.1072 0.3867 0.061 Uiso 1 1 calc R U
H22C H 0.2507 -0.1200 0.3048 0.061 Uiso 1 1 calc R U
C23 C 0.3532(5) -0.0092(3) 0.38545(16) 0.0336(6) Uani 1 1 d . .
C24 C 0.5438(6) -0.1230(4) 0.4128(2) 0.0452(8) Uani 1 1 d . .
H24A H 0.6622 -0.0804 0.4248 0.068 Uiso 1 1 calc R U
H24B H 0.6048 -0.1942 0.3719 0.068 Uiso 1 1 calc R U
H24C H 0.4895 -0.1691 0.4596 0.068 Uiso 1 1 calc R U

loop_
_atom_site_aniso_label
_atom_site_aniso_U_11
_atom_site_aniso_U_22
_atom_site_aniso_U_33
_atom_site_aniso_U_23
_atom_site_aniso_U_13
_atom_site_aniso_U_12
Br1 0.0509(2) 0.0393(2) 0.03316(19) 0.00086(13) -0.00930(14) -0.02632(16)
O1 0.0282(10) 0.0354(10) 0.0204(9) -0.0068(8) -0.0125(7) 0.0030(8)
N1 0.0244(10) 0.0223(10) 0.0122(9) -0.0044(7) -0.0059(8) -0.0049(8)
C1 0.0370(15) 0.0303(14) 0.0255(13) -0.0038(11) -0.0079(11) -0.0122(12)
O2 0.0269(9) 0.0272(9) 0.0176(8) -0.0074(7) -0.0054(7) -0.0027(8)
C2 0.0280(13) 0.0276(13) 0.0194(12) -0.0056(10) -0.0067(10) -0.0090(11)
O3 0.0382(12) 0.0377(12) 0.0419(12) -0.0002(9) -0.0081(9) -0.0056(10)
C3 0.0307(13) 0.0249(13) 0.0243(13) -0.0029(10) -0.0092(10) -0.0059(11)
C4 0.0254(12) 0.0268(13) 0.0205(12) -0.0017(10) -0.0108(10) -0.0080(10)
C5 0.0265(12) 0.0252(12) 0.0140(11) -0.0047(9) -0.0058(9) -0.0090(10)
C6 0.0258(12) 0.0266(13) 0.0172(11) -0.0032(9) -0.0067(9) -0.0058(10)
C7 0.0254(12) 0.0287(13) 0.0183(12) -0.0034(10) -0.0083(10) -0.0080(11)
C8 0.0236(12) 0.0243(12) 0.0169(11) -0.0042(9) -0.0058(9) -0.0063(10)
C9 0.0309(13) 0.0281(13) 0.0148(11) -0.0044(9) -0.0049(10) -0.0095(11)
C10 0.0272(12) 0.0277(13) 0.0184(12) -0.0054(9) -0.0081(10) -0.0063(10)
C11 0.0457(16) 0.0330(14) 0.0184(13) -0.0059(10) -0.0108(11) -0.0147(13)
C12 0.0278(13) 0.0234(12) 0.0231(12) -0.0043(9) -0.0077(10) -0.0093(10)
C13 0.0298(13) 0.0262(13) 0.0181(12) -0.0020(9) -0.0048(10) -0.0098(11)
C14 0.0235(12) 0.0235(12) 0.0134(11) -0.0056(9) -0.0060(9) -0.0047(10)
C15 0.0272(13) 0.0225(12) 0.0167(11) -0.0037(9) -0.0058(10) -0.0058(10)
C16 0.0255(12) 0.0225(12) 0.0154(11) -0.0033(9) -0.0059(9) -0.0068(10)
C17 0.0253(12) 0.0221(11) 0.0136(11) -0.0041(9) -0.0053(9) -0.0059(10)
C18 0.0233(12) 0.0257(12) 0.0178(12) -0.0063(9) -0.0051(9) -0.0009(10)
C19 0.0224(12) 0.0278(13) 0.0194(12) -0.0041(10) -0.0073(10) -0.0020(10)
C20 0.0254(12) 0.0228(12) 0.0142(11) -0.0040(9) -0.0070(9) -0.0053(10)
C21 0.0245(12) 0.0196(11) 0.0146(11) -0.0029(8) -0.0058(9) -0.0048(10)
C22 0.0458(18) 0.0377(16) 0.0378(17) -0.0029(13) -0.0086(14) -0.0080(14)
C23 0.0371(15) 0.0374(16) 0.0220(13) -0.0023(11) -0.0005(11) -0.0033(13)
C24 0.0455(19) 0.0441(18) 0.0372(17) -0.0027(14) -0.0076(14) 0.0042(15)

loop_
_atom_type_symbol
_atom_type_description
_atom_type_scat_dispersion_real
_atom_type_scat_dispersion_imag
_atom_type_scat_source
C C 0.0181 0.0091 'International Tables Vol C Tables 4.2.6.8 and 6.1.1.4'
H H 0.0000 0.0000 'International Tables Vol C Tables 4.2.6.8 and 6.1.1.4'
N N 0.0311 0.0180 'International Tables Vol C Tables 4.2.6.8 and 6.1.1.4'
O O 0.0492 0.0322 'International Tables Vol C Tables 4.2.6.8 and 6.1.1.4'
Br Br -0.6763 1.2805 'International Tables Vol C Tables 4.2.6.8 and 6.1.1.4'

loop_
_geom_angle_atom_site_label_1
_geom_angle_atom_site_label_2
_geom_angle_atom_site_label_3
_geom_angle
_geom_angle_site_symmetry_1
_geom_angle_site_symmetry_3
C15 N1 C16 125.2(2) . .
C15 N1 C14 117.35(19) . .
C16 N1 C14 117.14(19) . .
C2 C1 Br1 110.81(18) . .
C2 C1 H1A 109.5 . .
Br1 C1 H1A 109.5 . .
C2 C1 H1B 109.5 . .
Br1 C1 H1B 109.5 . .
H1A C1 H1B 108.1 . .
C7 C2 C3 118.5(2) . .
C7 C2 C1 120.5(2) . .
C3 C2 C1 121.0(2) . .
C4 C3 C2 120.4(2) . .
C4 C3 H3 119.8 . .
C2 C3 H3 119.8 . .
C3 C4 C5 121.4(2) . .
C3 C4 H4 119.3 . .
C5 C4 H4 119.3 . .
C6 C5 C4 117.9(2) . .
C6 C5 C8 123.1(2) . .
C4 C5 C8 118.9(2) . .
C7 C6 C5 120.3(2) . .
C7 C6 H6 119.8 . .
C5 C6 H6 119.8 . .
C2 C7 C6 121.4(2) . .
C2 C7 H7 119.3 . .
C6 C7 H7 119.3 . .
C14 C8 C9 117.1(2) . .
C14 C8 C5 124.4(2) . .
C9 C8 C5 118.5(2) . .
C10 C9 C8 122.6(2) . .
C10 C9 H9 118.7 . .
C8 C9 H9 118.7 . .
C12 C10 C9 118.3(2) . .
C12 C10 C11 120.5(2) . .
C9 C10 C11 121.1(2) . .
C10 C11 H11A 109.5 . .
C10 C11 H11B 109.5 . .
H11A C11 H11B 109.5 . .
C10 C11 H11C 109.5 . .
H11A C11 H11C 109.5 . .
H11B C11 H11C 109.5 . .
C13 C12 C10 120.3(2) . .
C13 C12 H12 119.8 . .
C10 C12 H12 119.8 . .
C14 C13 C12 120.4(2) . .
C14 C13 H13 119.8 . .
C12 C13 H13 119.8 . .
C13 C14 C8 121.1(2) . .
C13 C14 N1 117.6(2) . .
C8 C14 N1 121.3(2) . .
O1 C15 N1 121.1(2) . .
O1 C15 C20 122.2(2) . 2_666
N1 C15 C20 116.7(2) . 2_666
O2 C16 N1 120.7(2) . .
O2 C16 C17 122.5(2) . .
N1 C16 C17 116.8(2) . .
C18 C17 C21 120.5(2) . 2_666
C18 C17 C16 119.9(2) . .
C21 C17 C16 119.6(2) 2_666 .
C17 C18 C19 120.5(2) . .
C17 C18 H18 119.8 . .
C19 C18 H18 119.8 . .
C20 C19 C18 120.1(2) . .
C20 C19 H19 120.0 . .
C18 C19 H19 120.0 . .
C19 C20 C21 120.4(2) . .
C19 C20 C15 119.7(2) . 2_666
C21 C20 C15 119.9(2) . 2_666
C17 C21 C20 121.5(2) 2_666 .
C17 C21 C21 119.0(3) 2_666 2_666
C20 C21 C21 119.5(3) . 2_666
C23 C22 H22A 109.5 . .
C23 C22 H22B 109.5 . .
H22A C22 H22B 109.5 . .
C23 C22 H22C 109.5 . .
H22A C22 H22C 109.5 . .
H22B C22 H22C 109.5 . .
O3 C23 C24 121.1(3) . .
O3 C23 C22 121.5(3) . .
C24 C23 C22 117.4(3) . .
C23 C24 H24A 109.5 . .
C23 C24 H24B 109.5 . .
H24A C24 H24B 109.5 . .
C23 C24 H24C 109.5 . .
H24A C24 H24C 109.5 . .
H24B C24 H24C 109.5 . .

loop_
_geom_bond_atom_site_label_1
_geom_bond_atom_site_label_2
_geom_bond_distance
_geom_bond_site_symmetry_2
Br1 C1 1.961(3) .
O1 C15 1.219(3) .
N1 C15 1.398(3) .
N1 C16 1.403(3) .
N1 C14 1.457(3) .
C1 C2 1.487(4) .
C1 H1A 0.9900 .
C1 H1B 0.9900 .
O2 C16 1.214(3) .
C2 C7 1.387(4) .
C2 C3 1.405(4) .
O3 C23 1.228(4) .
C3 C4 1.376(4) .
C3 H3 0.9500 .
C4 C5 1.406(4) .
C4 H4 0.9500 .
C5 C6 1.403(3) .
C5 C8 1.483(4) .
C6 C7 1.389(4) .
C6 H6 0.9500 .
C7 H7 0.9500 .
C8 C14 1.392(3) .
C8 C9 1.404(3) .
C9 C10 1.390(4) .
C9 H9 0.9500 .
C10 C12 1.389(4) .
C10 C11 1.506(3) .
C11 H11A 0.9800 .
C11 H11B 0.9800 .
C11 H11C 0.9800 .
C12 C13 1.386(3) .
C12 H12 0.9500 .
C13 C14 1.386(4) .
C13 H13 0.9500 .
C15 C20 1.488(3) 2_666
C16 C17 1.490(3) .
C17 C18 1.376(4) .
C17 C21 1.410(3) 2_666
C18 C19 1.412(3) .
C18 H18 0.9500 .
C19 C20 1.374(3) .
C19 H19 0.9500 .
C20 C21 1.411(3) .
C20 C15 1.488(3) 2_666
C21 C17 1.410(3) 2_666
C21 C21 1.420(4) 2_666
C22 C23 1.505(5) .
C22 H22A 0.9800 .
C22 H22B 0.9800 .
C22 H22C 0.9800 .
C23 C24 1.492(4) .
C24 H24A 0.9800 .
C24 H24B 0.9800 .
C24 H24C 0.9800 .
